data_2018413
loop_
_publ_author_name
'Pereira, Carla F.'
'Fernandes, Jos\'e A.'
'Rodrigues, Jo\~ao M. M.'
'Vilela, S\'ergio M. F.'
'Tom\'e, Jo\~ao P. C.'
'Almeida Paz, Filipe A.'

_publ_section_title
;
 5-[4-(Diethoxyphosphoryl)-2,3,5,6-tetrafluorophenyl]-10,15,20-tris(pentafluorophenyl)porphyrin
;
_journal_coeditor_code GG3269
_journal_issue 3
_journal_name_full 'Acta Crystallographica Section C'
_journal_page_first o104
_journal_page_last o107
_journal_paper_doi 10.1107/S0108270112002934
_journal_volume 68
_journal_year 2012
_chemical_formula_iupac 'C48 H20 F19 N4 O3 P'
_chemical_formula_moiety 'C48 H20 F19 N4 O3 P'
_chemical_formula_sum 'C48 H20 F19 N4 O3 P'
_chemical_formula_weight 1092.65
_chemical_name_systematic
;
5-[4-(Diethoxyphosphoryl)-2,3,5,6-tetrafluorophenyl]-10,15,20-
tris(pentafluorophenyl)porphyrin
;
_space_group_IT_number 14
_symmetry_cell_setting monoclinic
_symmetry_space_group_name_Hall '-P 2ybc'
_symmetry_space_group_name_H-M 'P 1 21/c 1'
_atom_sites_solution_hydrogens geom
_atom_sites_solution_primary direct
_atom_sites_solution_secondary difmap
_cell_angle_alpha 90.00
_cell_angle_beta 100.024(9)
_cell_angle_gamma 90.00
_cell_formula_units_Z 4
_cell_length_a 15.530(2)
_cell_length_b 11.2539(17)
_cell_length_c 26.375(3)
_cell_measurement_reflns_used 5493
_cell_measurement_temperature 150(2)
_cell_measurement_theta_max 24.62
_cell_measurement_theta_min 2.23
_cell_volume 4539.3(10)
_computing_cell_refinement 'APEX2 (Bruker, 2006)'
_computing_data_collection 'APEX2 (Bruker, 2006)'
_computing_data_reduction 'SAINT-Plus (Bruker, 2005)'
_computing_molecular_graphics 'DIAMOND (Brandenburg, 2009)'
_computing_publication_material 'SHELXTL (Sheldrick, 2008)'
_computing_structure_refinement 'SHELXTL (Sheldrick, 2008)'
_computing_structure_solution 'SHELXTL (Sheldrick, 2008)'
_diffrn_ambient_temperature 150(2)
_diffrn_measured_fraction_theta_full 0.996
_diffrn_measured_fraction_theta_max 0.996
_diffrn_measurement_device_type 'Bruker APEXII X8 Kappa CCD area-detector'
_diffrn_measurement_method '\w and \f'
_diffrn_radiation_monochromator graphite
_diffrn_radiation_source 'fine-focus sealed tube'
_diffrn_radiation_type MoK\a
_diffrn_radiation_wavelength 0.71073
_diffrn_reflns_av_R_equivalents 0.1153
_diffrn_reflns_av_sigmaI/netI 0.1283
_diffrn_reflns_limit_h_max 18
_diffrn_reflns_limit_h_min -15
_diffrn_reflns_limit_k_max 13
_diffrn_reflns_limit_k_min -12
_diffrn_reflns_limit_l_max 31
_diffrn_reflns_limit_l_min -30
_diffrn_reflns_number 32626
_diffrn_reflns_theta_full 25.35
_diffrn_reflns_theta_max 25.35
_diffrn_reflns_theta_min 3.62
_diffrn_standards_number 0
_exptl_absorpt_coefficient_mu 0.188
_exptl_absorpt_correction_T_max 0.9944
_exptl_absorpt_correction_T_min 0.9851
_exptl_absorpt_correction_type multi-scan
_exptl_absorpt_process_details '(SADABS; Sheldrick, 1997)'
_exptl_crystal_colour red
_exptl_crystal_density_diffrn 1.599
_exptl_crystal_density_method 'not measured'
_exptl_crystal_description block
_exptl_crystal_F_000 2184
_exptl_crystal_size_max 0.08
_exptl_crystal_size_mid 0.05
_exptl_crystal_size_min 0.03
_refine_diff_density_max 0.416
_refine_diff_density_min -0.341
_refine_ls_extinction_method none
_refine_ls_goodness_of_fit_ref 0.990
_refine_ls_hydrogen_treatment constr
_refine_ls_matrix_type full
_refine_ls_number_parameters 678
_refine_ls_number_reflns 8275
_refine_ls_number_restraints 0
_refine_ls_restrained_S_all 0.990
_refine_ls_R_factor_all 0.1976
_refine_ls_R_factor_gt 0.0844
_refine_ls_shift/su_max 0.000
_refine_ls_shift/su_mean 0.000
_refine_ls_structure_factor_coef Fsqd
_refine_ls_weighting_details 'w = 1/[\s^2^(Fo^2^)+(0.1428P)^2^] where P=(Fo^2^+2Fc^2^)/3'
_refine_ls_weighting_scheme calc
_refine_ls_wR_factor_gt 0.1996
_refine_ls_wR_factor_ref 0.2714
_reflns_number_gt 3504
_reflns_number_total 8275
_reflns_threshold_expression I>2\s(I)
_cod_data_source_file gg3269.cif
_cod_data_source_block I
_cod_original_cell_volume 4539.3(11)
_cod_original_sg_symbol_H-M 'P 21/c'
_cod_database_code 2018413
_cod_database_fobs_code 2018413

loop_
_symmetry_equiv_pos_as_xyz
'x, y, z'
'-x, y+1/2, -z+1/2'
'-x, -y, -z'
'x, -y-1/2, z-1/2'

loop_
_atom_site_type_symbol
_atom_site_label
_atom_site_fract_x
_atom_site_fract_y
_atom_site_fract_z
_atom_site_U_iso_or_equiv
_atom_site_adp_type
_atom_site_calc_flag
_atom_site_refinement_flags
_atom_site_occupancy
_atom_site_symmetry_multiplicity
P P1 0.16439(12) -0.33648(17) 0.46670(6) 0.0652(6) Uani d . 1 1
O O1 0.1598(3) -0.2804(4) 0.41705(15) 0.0719(13) Uani d . 1 1
O O2 0.0863(3) -0.4204(4) 0.47212(15) 0.0707(13) Uani d . 1 1
O O3 0.2468(3) -0.4131(4) 0.48763(17) 0.0868(16) Uani d . 1 1
F F1 0.1924(2) 0.0838(3) 0.54643(12) 0.0649(10) Uani d . 1 1
F F2 0.1613(2) -0.0599(3) 0.46667(11) 0.0669(10) Uani d . 1 1
F F3 0.1806(3) -0.3904(3) 0.57991(13) 0.0807(12) Uani d . 1 1
F F4 0.2058(3) -0.2426(3) 0.65892(12) 0.0731(11) Uani d . 1 1
F F5 0.0266(2) 0.5186(3) 0.66925(13) 0.0673(10) Uani d . 1 1
F F6 -0.1342(3) 0.6132(4) 0.64182(15) 0.0882(12) Uani d . 1 1
F F7 -0.2752(2) 0.5047(4) 0.66976(14) 0.0885(13) Uani d . 1 1
F F8 -0.2534(2) 0.3073(4) 0.72954(14) 0.0816(12) Uani d . 1 1
F F9 -0.0921(2) 0.2125(3) 0.75712(13) 0.0701(10) Uani d . 1 1
F F10 0.3384(3) 0.6298(3) 0.84165(14) 0.0870(12) Uani d . 1 1
F F11 0.3764(3) 0.7932(4) 0.91557(16) 0.0953(13) Uani d . 1 1
F F12 0.3993(3) 0.7278(4) 1.01585(15) 0.0971(14) Uani d . 1 1
F F13 0.3848(3) 0.4970(4) 1.04133(13) 0.0877(13) Uani d . 1 1
F F14 0.3393(3) 0.3333(4) 0.96711(12) 0.0749(11) Uani d . 1 1
F F15 0.6237(3) 0.1375(4) 0.75765(16) 0.0873(12) Uani d . 1 1
F F16 0.7822(3) 0.0394(4) 0.7903(2) 0.1208(18) Uani d . 1 1
F F17 0.8006(3) -0.1359(5) 0.8611(2) 0.132(2) Uani d . 1 1
F F18 0.6577(4) -0.2269(6) 0.8920(3) 0.171(3) Uani d . 1 1
F F19 0.4985(3) -0.1341(5) 0.8574(2) 0.145(2) Uani d . 1 1
N N1 0.1609(3) 0.1585(4) 0.70239(15) 0.0414(11) Uani d . 1 1
N N2 0.1990(3) 0.3254(4) 0.78848(15) 0.0444(11) Uani d . 1 1
H H2 0.2278 0.2685 0.7758 0.053 Uiso calc R 1 1
N N3 0.3714(3) 0.2208(4) 0.81267(16) 0.0464(12) Uani d . 1 1
N N4 0.3350(3) 0.0582(4) 0.72488(16) 0.0460(12) Uani d . 1 1
H H4 0.3053 0.1129 0.7384 0.055 Uiso calc R 1 1
C C1 -0.0037(4) -0.3951(7) 0.4477(3) 0.074(2) Uani d . 1 1
H H1A -0.0372 -0.4704 0.4437 0.089 Uiso calc R 1 1
H H1B -0.0035 -0.3626 0.4129 0.089 Uiso calc R 1 1
C C2 -0.0486(5) -0.3094(7) 0.4773(3) 0.095(2) Uani d . 1 1
H H2A -0.0465 -0.3390 0.5124 0.142 Uiso calc R 1 1
H H2B -0.1097 -0.3007 0.4605 0.142 Uiso calc R 1 1
H H2C -0.0193 -0.2321 0.4784 0.142 Uiso calc R 1 1
C C3 0.2754(5) -0.5152(7) 0.4624(3) 0.090(2) Uani d . 1 1
H H3A 0.2741 -0.4977 0.4255 0.108 Uiso calc R 1 1
H H3B 0.2359 -0.5832 0.4650 0.108 Uiso calc R 1 1
C C4 0.3669(6) -0.5454(8) 0.4880(4) 0.114(3) Uani d . 1 1
H H4A 0.4035 -0.4741 0.4900 0.171 Uiso calc R 1 1
H H4B 0.3908 -0.6065 0.4679 0.171 Uiso calc R 1 1
H H4C 0.3661 -0.5755 0.5228 0.171 Uiso calc R 1 1
C C5 0.0818(4) 0.2156(5) 0.69625(19) 0.0442(14) Uani d . 1 1
C C6 0.0604(3) 0.3071(5) 0.72770(19) 0.0424(14) Uani d . 1 1
C C7 0.1153(4) 0.3562(5) 0.76999(19) 0.0449(14) Uani d . 1 1
C C8 0.0934(4) 0.4527(6) 0.8017(2) 0.0560(16) Uani d . 1 1
H H8 0.0389 0.4929 0.7978 0.067 Uiso calc R 1 1
C C9 0.1640(4) 0.4752(6) 0.8375(2) 0.0560(16) Uani d . 1 1
H H9 0.1681 0.5340 0.8637 0.067 Uiso calc R 1 1
C C10 0.2323(4) 0.3948(5) 0.8295(2) 0.0509(15) Uani d . 1 1
C C11 0.3161(4) 0.3847(5) 0.85936(19) 0.0482(15) Uani d . 1 1
C C12 0.3793(4) 0.3005(5) 0.8522(2) 0.0453(14) Uani d . 1 1
C C13 0.4612(4) 0.2863(6) 0.8868(2) 0.0531(16) Uani d . 1 1
H H13 0.4822 0.3323 0.9166 0.064 Uiso calc R 1 1
C C14 0.5024(4) 0.1945(5) 0.8682(2) 0.0528(16) Uani d . 1 1
H H14 0.5576 0.1622 0.8829 0.063 Uiso calc R 1 1
C C15 0.4466(4) 0.1550(5) 0.8221(2) 0.0455(14) Uani d . 1 1
C C16 0.4693(4) 0.0632(5) 0.7899(2) 0.0471(14) Uani d . 1 1
C C17 0.4182(4) 0.0218(5) 0.7452(2) 0.0492(15) Uani d . 1 1
C C18 0.4415(4) -0.0647(6) 0.7108(2) 0.0592(17) Uani d . 1 1
H H18 0.4958 -0.1056 0.7147 0.071 Uiso calc R 1 1
C C19 0.3746(4) -0.0793(6) 0.6718(2) 0.0593(16) Uani d . 1 1
H H19 0.3734 -0.1312 0.6433 0.071 Uiso calc R 1 1
C C20 0.3050(4) -0.0027(5) 0.6808(2) 0.0479(14) Uani d . 1 1
C C21 0.2211(4) 0.0068(5) 0.65156(19) 0.0485(15) Uani d . 1 1
C C22 0.1532(4) 0.0812(5) 0.66182(19) 0.0439(14) Uani d . 1 1
C C23 0.0671(4) 0.0888(5) 0.6306(2) 0.0486(15) Uani d . 1 1
H H23 0.0461 0.0439 0.6005 0.058 Uiso calc R 1 1
C C24 0.0226(4) 0.1707(5) 0.6520(2) 0.0461(14) Uani d . 1 1
H H24 -0.0362 0.1947 0.6405 0.055 Uiso calc R 1 1
C C25 0.2015(4) -0.0746(5) 0.6055(2) 0.0483(14) Uani d . 1 1
C C26 0.1893(4) -0.0347(5) 0.5558(2) 0.0503(15) Uani d . 1 1
C C27 0.1738(4) -0.1092(6) 0.5137(2) 0.0514(15) Uani d . 1 1
C C28 0.1727(4) -0.2326(6) 0.5202(2) 0.0543(16) Uani d . 1 1
C C29 0.1841(4) -0.2716(6) 0.5702(2) 0.0582(16) Uani d . 1 1
C C30 0.1964(4) -0.1962(5) 0.6119(2) 0.0516(15) Uani d . 1 1
C C31 -0.0288(4) 0.3623(5) 0.71366(19) 0.0439(14) Uani d . 1 1
C C32 -0.0416(4) 0.4645(5) 0.6848(2) 0.0509(15) Uani d . 1 1
C C33 -0.1236(5) 0.5140(6) 0.6701(2) 0.0599(17) Uani d . 1 1
C C34 -0.1937(4) 0.4599(7) 0.6847(2) 0.0618(18) Uani d . 1 1
C C35 -0.1836(4) 0.3604(6) 0.7142(2) 0.0565(17) Uani d . 1 1
C C36 -0.1015(4) 0.3105(6) 0.7285(2) 0.0520(16) Uani d . 1 1
C C37 0.3387(4) 0.4742(6) 0.9018(2) 0.0532(16) Uani d . 1 1
C C38 0.3487(4) 0.5943(6) 0.8903(2) 0.0636(18) Uani d . 1 1
C C39 0.3683(5) 0.6778(6) 0.9283(3) 0.0703(19) Uani d . 1 1
C C40 0.3803(4) 0.6445(7) 0.9787(3) 0.0676(19) Uani d . 1 1
C C41 0.3728(4) 0.5294(7) 0.9919(2) 0.0656(19) Uani d . 1 1
C C42 0.3503(4) 0.4462(6) 0.9528(2) 0.0577(16) Uani d . 1 1
C C43 0.5571(4) 0.0040(6) 0.8070(2) 0.0517(15) Uani d . 1 1
C C44 0.6306(4) 0.0473(7) 0.7901(3) 0.0611(17) Uani d . 1 1
C C45 0.7121(5) -0.0020(8) 0.8070(3) 0.078(2) Uani d . 1 1
C C46 0.7202(6) -0.0920(10) 0.8415(4) 0.087(3) Uani d . 1 1
C C47 0.6500(7) -0.1388(8) 0.8575(3) 0.096(3) Uani d . 1 1
C C48 0.5673(5) -0.0895(7) 0.8406(3) 0.084(2) Uani d . 1 1

loop_
_atom_site_aniso_label
_atom_site_aniso_U_11
_atom_site_aniso_U_22
_atom_site_aniso_U_33
_atom_site_aniso_U_12
_atom_site_aniso_U_13
_atom_site_aniso_U_23
P1 0.0666(12) 0.0658(13) 0.0601(11) 0.0103(10) 0.0028(8) -0.0159(9)
O1 0.070(3) 0.088(4) 0.056(2) -0.001(2) 0.009(2) -0.015(2)
O2 0.073(3) 0.065(3) 0.070(3) -0.003(3) 0.001(2) -0.007(2)
O3 0.080(3) 0.087(4) 0.086(3) 0.030(3) -0.006(3) -0.039(3)
F1 0.090(3) 0.052(2) 0.0554(19) 0.0117(19) 0.0192(17) 0.0056(17)
F2 0.088(3) 0.068(2) 0.0454(18) 0.0150(19) 0.0137(17) 0.0033(18)
F3 0.120(3) 0.046(2) 0.068(2) 0.004(2) -0.005(2) -0.0005(18)
F4 0.117(3) 0.050(2) 0.0492(19) 0.001(2) 0.0055(19) 0.0046(17)
F5 0.068(2) 0.052(2) 0.081(2) -0.0046(18) 0.0117(19) 0.0102(18)
F6 0.106(3) 0.066(3) 0.091(3) 0.030(2) 0.011(2) 0.015(2)
F7 0.066(3) 0.117(4) 0.083(2) 0.042(2) 0.013(2) -0.005(2)
F8 0.061(2) 0.103(3) 0.085(2) -0.002(2) 0.025(2) -0.004(2)
F9 0.068(2) 0.067(3) 0.081(2) 0.0026(19) 0.0283(18) 0.019(2)
F10 0.137(4) 0.059(3) 0.065(2) -0.008(2) 0.019(2) 0.002(2)
F11 0.124(4) 0.057(3) 0.106(3) -0.011(2) 0.023(3) -0.013(2)
F12 0.117(3) 0.083(3) 0.078(2) 0.016(3) -0.018(2) -0.037(2)
F13 0.109(3) 0.095(3) 0.053(2) 0.032(3) -0.0021(19) -0.009(2)
F14 0.105(3) 0.063(3) 0.057(2) 0.010(2) 0.0155(19) 0.0069(19)
F15 0.082(3) 0.083(3) 0.106(3) -0.011(2) 0.044(2) 0.011(3)
F16 0.052(3) 0.124(4) 0.193(5) -0.016(3) 0.041(3) -0.076(4)
F17 0.079(3) 0.140(5) 0.157(4) 0.062(3) -0.031(3) -0.077(4)
F18 0.180(6) 0.163(6) 0.178(5) 0.103(5) 0.054(4) 0.082(5)
F19 0.111(4) 0.125(4) 0.219(6) 0.043(3) 0.084(4) 0.108(4)
N1 0.046(3) 0.036(3) 0.044(2) 0.001(2) 0.012(2) -0.001(2)
N2 0.049(3) 0.044(3) 0.040(2) 0.006(2) 0.007(2) -0.008(2)
N3 0.042(3) 0.043(3) 0.054(3) 0.000(2) 0.010(2) 0.001(2)
N4 0.048(3) 0.041(3) 0.051(3) 0.001(2) 0.013(2) -0.008(2)
C1 0.068(5) 0.085(6) 0.067(4) -0.009(4) 0.009(4) 0.006(4)
C2 0.099(6) 0.077(6) 0.108(6) 0.006(5) 0.018(5) 0.013(5)
C3 0.088(6) 0.067(5) 0.113(6) 0.002(4) 0.008(5) -0.030(5)
C4 0.102(7) 0.068(6) 0.168(8) 0.032(5) 0.015(6) -0.008(6)
C5 0.050(4) 0.046(4) 0.039(3) -0.006(3) 0.014(3) 0.001(3)
C6 0.047(3) 0.043(4) 0.039(3) 0.000(3) 0.013(2) 0.003(3)
C7 0.053(4) 0.041(4) 0.042(3) 0.005(3) 0.010(3) 0.001(3)
C8 0.064(4) 0.058(4) 0.046(3) 0.013(3) 0.012(3) -0.008(3)
C9 0.069(4) 0.053(4) 0.045(3) 0.011(3) 0.008(3) -0.013(3)
C10 0.068(4) 0.046(4) 0.041(3) 0.002(3) 0.016(3) 0.001(3)
C11 0.061(4) 0.041(4) 0.042(3) 0.004(3) 0.006(3) -0.004(3)
C12 0.047(4) 0.046(4) 0.045(3) -0.008(3) 0.012(3) 0.002(3)
C13 0.054(4) 0.058(4) 0.048(3) -0.006(3) 0.012(3) -0.005(3)
C14 0.045(4) 0.055(4) 0.060(4) -0.003(3) 0.014(3) 0.008(3)
C15 0.043(3) 0.047(4) 0.050(3) -0.009(3) 0.017(3) 0.007(3)
C16 0.047(4) 0.041(4) 0.057(3) -0.010(3) 0.018(3) 0.004(3)
C17 0.051(4) 0.046(4) 0.053(3) 0.001(3) 0.016(3) -0.004(3)
C18 0.060(4) 0.056(4) 0.062(4) 0.012(3) 0.012(3) -0.006(3)
C19 0.066(4) 0.055(4) 0.059(4) 0.010(3) 0.015(3) -0.011(3)
C20 0.052(4) 0.045(4) 0.049(3) 0.003(3) 0.014(3) -0.002(3)
C21 0.068(4) 0.039(4) 0.041(3) -0.001(3) 0.015(3) -0.005(3)
C22 0.056(4) 0.033(3) 0.046(3) -0.001(3) 0.016(3) 0.002(3)
C23 0.063(4) 0.046(4) 0.039(3) -0.002(3) 0.014(3) -0.004(3)
C24 0.047(3) 0.043(4) 0.050(3) -0.004(3) 0.012(3) 0.000(3)
C25 0.060(4) 0.042(4) 0.043(3) 0.015(3) 0.011(3) 0.001(3)
C26 0.059(4) 0.032(4) 0.060(4) 0.011(3) 0.011(3) 0.009(3)
C27 0.055(4) 0.057(4) 0.042(3) 0.012(3) 0.008(3) 0.001(3)
C28 0.049(4) 0.055(5) 0.058(4) 0.009(3) 0.008(3) 0.001(3)
C29 0.073(4) 0.040(4) 0.059(4) 0.007(3) 0.002(3) 0.001(3)
C30 0.069(4) 0.045(4) 0.038(3) 0.009(3) 0.004(3) 0.001(3)
C31 0.046(4) 0.042(4) 0.042(3) 0.002(3) 0.006(3) -0.007(3)
C32 0.053(4) 0.047(4) 0.054(3) -0.003(3) 0.013(3) -0.008(3)
C33 0.080(5) 0.050(4) 0.049(3) 0.014(4) 0.010(3) 0.001(3)
C34 0.062(5) 0.068(5) 0.056(4) 0.021(4) 0.013(3) -0.007(4)
C35 0.048(4) 0.067(5) 0.059(4) -0.002(3) 0.023(3) -0.015(4)
C36 0.051(4) 0.059(5) 0.047(3) 0.006(3) 0.011(3) -0.004(3)
C37 0.055(4) 0.056(4) 0.049(3) 0.007(3) 0.010(3) -0.004(3)
C38 0.078(5) 0.058(5) 0.054(4) -0.004(4) 0.009(3) 0.002(4)
C39 0.084(5) 0.049(5) 0.076(5) -0.004(4) 0.009(4) -0.005(4)
C40 0.071(5) 0.062(5) 0.064(4) 0.009(4) -0.006(3) -0.021(4)
C41 0.071(5) 0.075(6) 0.045(4) 0.015(4) -0.005(3) -0.007(4)
C42 0.061(4) 0.053(5) 0.057(4) 0.011(3) 0.007(3) 0.001(4)
C43 0.042(4) 0.049(4) 0.065(4) 0.000(3) 0.013(3) -0.005(3)
C44 0.049(4) 0.067(5) 0.068(4) -0.005(4) 0.012(3) -0.022(4)
C45 0.051(5) 0.083(6) 0.104(6) -0.009(5) 0.023(4) -0.045(5)
C46 0.066(6) 0.092(7) 0.097(6) 0.032(5) 0.001(5) -0.048(5)
C47 0.105(7) 0.089(7) 0.095(6) 0.042(6) 0.018(5) 0.024(5)
C48 0.067(5) 0.088(6) 0.107(6) 0.019(4) 0.037(4) 0.029(5)

loop_
_atom_type_symbol
_atom_type_description
_atom_type_scat_dispersion_real
_atom_type_scat_dispersion_imag
_atom_type_scat_source
C C 0.0033 0.0016 'International Tables Vol C Tables 4.2.6.8 and 6.1.1.4'
H H 0.0000 0.0000 'International Tables Vol C Tables 4.2.6.8 and 6.1.1.4'
N N 0.0061 0.0033 'International Tables Vol C Tables 4.2.6.8 and 6.1.1.4'
O O 0.0106 0.0060 'International Tables Vol C Tables 4.2.6.8 and 6.1.1.4'
F F 0.0171 0.0103 'International Tables Vol C Tables 4.2.6.8 and 6.1.1.4'
P P 0.1023 0.0942 'International Tables Vol C Tables 4.2.6.8 and 6.1.1.4'

loop_
_geom_angle_atom_site_label_1
_geom_angle_atom_site_label_2
_geom_angle_atom_site_label_3
_geom_angle
O1 P1 O3 118.0(3)
O1 P1 O2 115.5(2)
O3 P1 O2 103.6(3)
O1 P1 C28 114.1(3)
O3 P1 C28 97.9(2)
O2 P1 C28 105.6(3)
C1 O2 P1 122.7(4)
C3 O3 P1 125.3(4)
C22 N1 C5 104.5(4)
C7 N2 C10 110.4(5)
C7 N2 H2 124.8
C10 N2 H2 124.8
C12 N3 C15 104.9(4)
C20 N4 C17 110.0(5)
C20 N4 H4 125.0
C17 N4 H4 125.0
O2 C1 C2 113.3(6)
O2 C1 H1A 108.9
C2 C1 H1A 108.9
O2 C1 H1B 108.9
C2 C1 H1B 108.9
H1A C1 H1B 107.7
C1 C2 H2A 109.5
C1 C2 H2B 109.5
H2A C2 H2B 109.5
C1 C2 H2C 109.5
H2A C2 H2C 109.5
H2B C2 H2C 109.5
O3 C3 C4 108.5(6)
O3 C3 H3A 110.0
C4 C3 H3A 110.0
O3 C3 H3B 110.0
C4 C3 H3B 110.0
H3A C3 H3B 108.4
C3 C4 H4A 109.5
C3 C4 H4B 109.5
H4A C4 H4B 109.5
C3 C4 H4C 109.5
H4A C4 H4C 109.5
H4B C4 H4C 109.5
N1 C5 C6 125.2(5)
N1 C5 C24 111.3(5)
C6 C5 C24 123.5(5)
C7 C6 C5 126.2(5)
C7 C6 C31 116.2(5)
C5 C6 C31 117.5(5)
N2 C7 C6 127.0(5)
N2 C7 C8 107.0(5)
C6 C7 C8 126.0(5)
C9 C8 C7 107.7(5)
C9 C8 H8 126.2
C7 C8 H8 126.2
C8 C9 C10 108.2(5)
C8 C9 H9 125.9
C10 C9 H9 125.9
N2 C10 C11 125.9(5)
N2 C10 C9 106.8(5)
C11 C10 C9 127.2(5)
C12 C11 C10 125.6(5)
C12 C11 C37 118.4(5)
C10 C11 C37 115.9(5)
N3 C12 C11 125.1(5)
N3 C12 C13 111.3(5)
C11 C12 C13 123.6(5)
C14 C13 C12 106.1(5)
C14 C13 H13 126.9
C12 C13 H13 126.9
C13 C14 C15 106.9(5)
C13 C14 H14 126.6
C15 C14 H14 126.6
N3 C15 C16 125.4(5)
N3 C15 C14 110.8(5)
C16 C15 C14 123.7(5)
C17 C16 C15 126.1(5)
C17 C16 C43 117.4(5)
C15 C16 C43 116.5(5)
N4 C17 C16 126.5(5)
N4 C17 C18 106.3(5)
C16 C17 C18 127.2(6)
C19 C18 C17 109.0(5)
C19 C18 H18 125.5
C17 C18 H18 125.5
C18 C19 C20 107.8(5)
C18 C19 H19 126.1
C20 C19 H19 126.1
N4 C20 C21 125.5(5)
N4 C20 C19 106.8(5)
C21 C20 C19 127.7(5)
C20 C21 C22 126.6(5)
C20 C21 C25 115.8(5)
C22 C21 C25 117.6(5)
N1 C22 C21 124.2(5)
N1 C22 C23 110.8(5)
C21 C22 C23 125.1(5)
C24 C23 C22 107.2(5)
C24 C23 H23 126.4
C22 C23 H23 126.4
C23 C24 C5 106.2(5)
C23 C24 H24 126.9
C5 C24 H24 126.9
C26 C25 C30 116.2(5)
C26 C25 C21 123.2(6)
C30 C25 C21 120.6(5)
F1 C26 C25 119.5(5)
F1 C26 C27 117.3(5)
C25 C26 C27 123.2(6)
F2 C27 C26 118.0(6)
F2 C27 C28 121.4(5)
C26 C27 C28 120.6(5)
C29 C28 C27 115.7(6)
C29 C28 P1 121.3(5)
C27 C28 P1 122.8(4)
F3 C29 C28 119.5(6)
F3 C29 C30 117.3(5)
C28 C29 C30 123.2(6)
F4 C30 C29 118.8(5)
F4 C30 C25 120.2(5)
C29 C30 C25 121.0(5)
C32 C31 C36 117.5(5)
C32 C31 C6 121.3(5)
C36 C31 C6 121.2(5)
F5 C32 C31 120.1(5)
F5 C32 C33 117.9(6)
C31 C32 C33 122.0(6)
F6 C33 C34 120.3(6)
F6 C33 C32 120.8(6)
C34 C33 C32 119.0(6)
F7 C34 C35 118.8(6)
F7 C34 C33 120.3(7)
C35 C34 C33 120.9(6)
C34 C35 F8 121.0(6)
C34 C35 C36 120.0(6)
F8 C35 C36 118.9(6)
F9 C36 C35 119.8(6)
F9 C36 C31 119.6(5)
C35 C36 C31 120.6(6)
C42 C37 C38 115.9(6)
C42 C37 C11 123.7(6)
C38 C37 C11 120.4(5)
F10 C38 C39 118.4(6)
F10 C38 C37 120.1(6)
C39 C38 C37 121.5(6)
F11 C39 C40 120.3(6)
F11 C39 C38 119.7(6)
C40 C39 C38 120.0(7)
F12 C40 C41 119.6(6)
F12 C40 C39 119.5(7)
C41 C40 C39 120.8(6)
F13 C41 C40 120.7(6)
F13 C41 C42 121.0(7)
C40 C41 C42 118.3(6)
F14 C42 C37 119.7(6)
F14 C42 C41 117.0(6)
C37 C42 C41 123.3(7)
C48 C43 C44 118.1(6)
C48 C43 C16 121.9(6)
C44 C43 C16 119.9(6)
F15 C44 C45 118.9(7)
F15 C44 C43 120.1(6)
C45 C44 C43 121.0(8)
F16 C45 C46 120.0(9)
F16 C45 C44 120.7(9)
C46 C45 C44 119.3(8)
C47 C46 C45 121.3(8)
C47 C46 F17 118.7(10)
C45 C46 F17 120.0(10)
F18 C47 C46 121.5(9)
F18 C47 C48 118.7(9)
C46 C47 C48 119.7(8)
F19 C48 C43 119.9(6)
F19 C48 C47 119.5(8)
C43 C48 C47 120.5(7)

loop_
_geom_bond_atom_site_label_1
_geom_bond_atom_site_label_2
_geom_bond_distance
P1 O1 1.444(5)
P1 O3 1.562(5)
P1 O2 1.564(5)
P1 C28 1.821(6)
O2 C1 1.461(7)
O3 C3 1.436(8)
F1 C26 1.359(6)
F2 C27 1.342(6)
F3 C29 1.365(7)
F4 C30 1.329(6)
F5 C32 1.346(7)
F6 C33 1.337(7)
F7 C34 1.356(7)
F8 C35 1.360(7)
F9 C36 1.330(7)
F10 C38 1.327(7)
F11 C39 1.353(8)
F12 C40 1.351(7)
F13 C41 1.335(7)
F14 C42 1.345(7)
F15 C44 1.320(8)
F16 C45 1.328(9)
F17 C46 1.358(8)
F18 C47 1.336(10)
F19 C48 1.324(8)
N1 C22 1.368(6)
N1 C5 1.371(7)
N2 C7 1.352(7)
N2 C10 1.362(7)
N2 H2 0.8800
N3 C12 1.365(7)
N3 C15 1.369(7)
N4 C20 1.361(7)
N4 C17 1.374(7)
N4 H4 0.8800
C1 C2 1.488(10)
C1 H1A 0.9900
C1 H1B 0.9900
C2 H2A 0.9800
C2 H2B 0.9800
C2 H2C 0.9800
C3 C4 1.503(10)
C3 H3A 0.9900
C3 H3B 0.9900
C4 H4A 0.9800
C4 H4B 0.9800
C4 H4C 0.9800
C5 C6 1.398(7)
C5 C24 1.446(7)
C6 C7 1.395(7)
C6 C31 1.504(7)
C7 C8 1.446(8)
C8 C9 1.341(8)
C8 H8 0.9500
C9 C10 1.437(8)
C9 H9 0.9500
C10 C11 1.404(8)
C11 C12 1.399(8)
C11 C37 1.502(8)
C12 C13 1.440(8)
C13 C14 1.351(8)
C13 H13 0.9500
C14 C15 1.436(8)
C14 H14 0.9500
C15 C16 1.419(8)
C16 C17 1.382(8)
C16 C43 1.513(8)
C17 C18 1.421(8)
C18 C19 1.338(8)
C18 H18 0.9500
C19 C20 1.434(8)
C19 H19 0.9500
C20 C21 1.398(8)
C21 C22 1.409(8)
C21 C25 1.510(8)
C22 C23 1.446(7)
C23 C24 1.335(7)
C23 H23 0.9500
C24 H24 0.9500
C25 C26 1.367(7)
C25 C30 1.384(8)
C26 C27 1.378(8)
C27 C28 1.399(8)
C28 C29 1.371(8)
C29 C30 1.376(8)
C31 C32 1.375(8)
C31 C36 1.386(8)
C32 C33 1.381(8)
C33 C34 1.360(9)
C34 C35 1.356(9)
C35 C36 1.385(8)
C37 C42 1.361(8)
C37 C38 1.400(9)
C38 C39 1.370(9)
C39 C40 1.360(9)
C40 C41 1.353(10)
C41 C42 1.392(9)
C43 C48 1.368(9)
C43 C44 1.385(9)
C44 C45 1.384(10)
C45 C46 1.353(12)
C46 C47 1.344(12)
C47 C48 1.399(11)

loop_
_geom_torsion_atom_site_label_1
_geom_torsion_atom_site_label_2
_geom_torsion_atom_site_label_3
_geom_torsion_atom_site_label_4
_geom_torsion
_geom_torsion_publ_flag
O1 P1 O2 C1 -36.7(5) ?
O3 P1 O2 C1 -167.3(4) yes
C28 P1 O2 C1 90.4(5) ?
O1 P1 O3 C3 -59.0(7) ?
O2 P1 O3 C3 70.1(6) ?
C28 P1 O3 C3 178.3(6) yes
P1 O2 C1 C2 -81.5(7) yes
P1 O3 C3 C4 166.7(6) yes
C22 N1 C5 C6 -177.1(5) ?
C22 N1 C5 C24 1.9(6) ?
N1 C5 C6 C7 0.6(9) ?
C24 C5 C6 C7 -178.2(5) ?
N1 C5 C6 C31 177.7(5) ?
C24 C5 C6 C31 -1.1(8) ?
C10 N2 C7 C6 178.6(5) ?
C10 N2 C7 C8 0.0(6) ?
C5 C6 C7 N2 0.1(9) ?
C31 C6 C7 N2 -177.0(5) ?
C5 C6 C7 C8 178.5(5) ?
C31 C6 C7 C8 1.3(8) ?
N2 C7 C8 C9 -0.2(7) ?
C6 C7 C8 C9 -178.8(5) ?
C7 C8 C9 C10 0.4(7) ?
C7 N2 C10 C11 177.5(5) ?
C7 N2 C10 C9 0.3(6) ?
C8 C9 C10 N2 -0.4(7) ?
C8 C9 C10 C11 -177.6(6) ?
N2 C10 C11 C12 -0.7(9) ?
C9 C10 C11 C12 175.9(6) ?
N2 C10 C11 C37 178.3(5) ?
C9 C10 C11 C37 -5.0(8) ?
C15 N3 C12 C11 -178.3(5) ?
C15 N3 C12 C13 0.9(6) ?
C10 C11 C12 N3 5.2(9) ?
C37 C11 C12 N3 -173.8(5) ?
C10 C11 C12 C13 -173.9(5) ?
C37 C11 C12 C13 7.1(8) ?
N3 C12 C13 C14 -1.5(6) ?
C11 C12 C13 C14 177.8(5) ?
C12 C13 C14 C15 1.3(6) ?
C12 N3 C15 C16 -177.6(5) ?
C12 N3 C15 C14 -0.1(6) ?
C13 C14 C15 N3 -0.8(6) ?
C13 C14 C15 C16 176.8(5) ?
N3 C15 C16 C17 -2.8(9) ?
C14 C15 C16 C17 180.0(5) ?
N3 C15 C16 C43 178.4(5) ?
C14 C15 C16 C43 1.2(8) ?
C20 N4 C17 C16 -179.6(5) ?
C20 N4 C17 C18 1.5(6) ?
C15 C16 C17 N4 -2.9(9) ?
C43 C16 C17 N4 175.8(5) ?
C15 C16 C17 C18 175.8(6) ?
C43 C16 C17 C18 -5.4(9) ?
N4 C17 C18 C19 -0.3(7) ?
C16 C17 C18 C19 -179.3(6) ?
C17 C18 C19 C20 -0.9(7) ?
C17 N4 C20 C21 176.2(5) ?
C17 N4 C20 C19 -2.0(6) ?
C18 C19 C20 N4 1.8(7) ?
C18 C19 C20 C21 -176.3(6) ?
N4 C20 C21 C22 0.8(9) ?
C19 C20 C21 C22 178.6(6) ?
N4 C20 C21 C25 -177.0(5) ?
C19 C20 C21 C25 0.8(9) ?
C5 N1 C22 C21 177.4(5) ?
C5 N1 C22 C23 -1.3(6) ?
C20 C21 C22 N1 1.5(9) ?
C25 C21 C22 N1 179.3(5) ?
C20 C21 C22 C23 179.9(5) ?
C25 C21 C22 C23 -2.3(8) ?
N1 C22 C23 C24 0.2(6) ?
C21 C22 C23 C24 -178.4(5) ?
C22 C23 C24 C5 0.9(6) ?
N1 C5 C24 C23 -1.8(6) ?
C6 C5 C24 C23 177.2(5) ?
C20 C21 C25 C26 -111.5(6) ?
C22 C21 C25 C26 70.4(7) ?
C20 C21 C25 C30 67.5(7) ?
C22 C21 C25 C30 -110.6(6) ?
C30 C25 C26 F1 179.3(5) ?
C21 C25 C26 F1 -1.7(9) ?
C30 C25 C26 C27 -0.8(9) ?
C21 C25 C26 C27 178.2(5) ?
F1 C26 C27 F2 -1.2(8) ?
C25 C26 C27 F2 178.9(5) ?
F1 C26 C27 C28 177.8(5) ?
C25 C26 C27 C28 -2.1(9) ?
F2 C27 C28 C29 -178.4(5) ?
C26 C27 C28 C29 2.6(9) ?
F2 C27 C28 P1 5.8(8) ?
C26 C27 C28 P1 -173.2(4) ?
O1 P1 C28 C29 -175.2(5) ?
O3 P1 C28 C29 -49.6(6) ?
O2 P1 C28 C29 57.0(6) ?
O1 P1 C28 C27 0.5(6) ?
O3 P1 C28 C27 126.0(5) ?
O2 P1 C28 C27 -127.4(5) ?
C27 C28 C29 F3 177.6(5) ?
P1 C28 C29 F3 -6.5(8) ?
C27 C28 C29 C30 -0.3(9) ?
P1 C28 C29 C30 175.6(5) ?
F3 C29 C30 F4 1.2(9) ?
C28 C29 C30 F4 179.1(5) ?
F3 C29 C30 C25 179.4(5) ?
C28 C29 C30 C25 -2.7(10) ?
C26 C25 C30 F4 -178.6(5) ?
C21 C25 C30 F4 2.3(9) ?
C26 C25 C30 C29 3.2(9) ?
C21 C25 C30 C29 -175.9(6) ?
C7 C6 C31 C32 81.8(6) ?
C5 C6 C31 C32 -95.6(6) ?
C7 C6 C31 C36 -99.5(6) ?
C5 C6 C31 C36 83.1(6) ?
C36 C31 C32 F5 -179.9(5) ?
C6 C31 C32 F5 -1.3(7) ?
C36 C31 C32 C33 -0.9(8) ?
C6 C31 C32 C33 177.8(5) ?
F5 C32 C33 F6 -0.6(8) ?
C31 C32 C33 F6 -179.7(5) ?
F5 C32 C33 C34 179.0(5) ?
C31 C32 C33 C34 -0.1(9) ?
F6 C33 C34 F7 1.3(9) ?
C32 C33 C34 F7 -178.3(5) ?
F6 C33 C34 C35 -178.8(5) ?
C32 C33 C34 C35 1.6(9) ?
F7 C34 C35 F8 -1.3(8) ?
C33 C34 C35 F8 178.8(5) ?
F7 C34 C35 C36 177.8(5) ?
C33 C34 C35 C36 -2.1(9) ?
C34 C35 C36 F9 -179.5(5) ?
F8 C35 C36 F9 -0.5(8) ?
C34 C35 C36 C31 1.1(8) ?
F8 C35 C36 C31 -179.8(5) ?
C32 C31 C36 F9 -179.0(5) ?
C6 C31 C36 F9 2.3(8) ?
C32 C31 C36 C35 0.4(8) ?
C6 C31 C36 C35 -178.3(5) ?
C12 C11 C37 C42 -68.9(8) ?
C10 C11 C37 C42 112.0(6) ?
C12 C11 C37 C38 111.4(6) ?
C10 C11 C37 C38 -67.7(7) ?
C42 C37 C38 F10 -179.8(6) ?
C11 C37 C38 F10 -0.1(9) ?
C42 C37 C38 C39 -0.5(9) ?
C11 C37 C38 C39 179.3(6) ?
F10 C38 C39 F11 0.1(10) ?
C37 C38 C39 F11 -179.2(6) ?
F10 C38 C39 C40 -179.3(6) ?
C37 C38 C39 C40 1.4(11) ?
F11 C39 C40 F12 0.8(10) ?
C38 C39 C40 F12 -179.8(6) ?
F11 C39 C40 C41 -179.7(6) ?
C38 C39 C40 C41 -0.3(11) ?
F12 C40 C41 F13 -0.7(10) ?
C39 C40 C41 F13 179.8(6) ?
F12 C40 C41 C42 177.9(6) ?
C39 C40 C41 C42 -1.6(10) ?
C38 C37 C42 F14 178.1(5) ?
C11 C37 C42 F14 -1.7(9) ?
C38 C37 C42 C41 -1.5(9) ?
C11 C37 C42 C41 178.8(6) ?
F13 C41 C42 F14 1.6(9) ?
C40 C41 C42 F14 -177.0(6) ?
F13 C41 C42 C37 -178.9(6) ?
C40 C41 C42 C37 2.5(10) ?
C17 C16 C43 C48 -92.7(7) ?
C15 C16 C43 C48 86.2(8) ?
C17 C16 C43 C44 89.7(7) ?
C15 C16 C43 C44 -91.4(6) ?
C48 C43 C44 F15 -179.9(6) ?
C16 C43 C44 F15 -2.3(9) ?
C48 C43 C44 C45 -0.6(9) ?
C16 C43 C44 C45 177.1(6) ?
F15 C44 C45 F16 -1.0(9) ?
C43 C44 C45 F16 179.6(6) ?
F15 C44 C45 C46 177.9(6) ?
C43 C44 C45 C46 -1.5(10) ?
F16 C45 C46 C47 -177.4(7) ?
C44 C45 C46 C47 3.7(11) ?
F16 C45 C46 F17 3.4(10) ?
C44 C45 C46 F17 -175.5(6) ?
C45 C46 C47 F18 -179.4(7) ?
F17 C46 C47 F18 -0.2(12) ?
C45 C46 C47 C48 -3.7(13) ?
F17 C46 C47 C48 175.5(7) ?
C44 C43 C48 F19 -179.4(7) ?
C16 C43 C48 F19 2.9(11) ?
C44 C43 C48 C47 0.6(11) ?
C16 C43 C48 C47 -177.1(7) ?
F18 C47 C48 F19 -2.7(13) ?
C46 C47 C48 F19 -178.5(8) ?
F18 C47 C48 C43 177.3(8) ?
C46 C47 C48 C43 1.5(13) ?

loop_
_cod_related_entry_id
_cod_related_entry_database
_cod_related_entry_code
1 ChemSpider 30654361
